data_2016595
loop_
_publ_author_name
'Seela, Frank'
'Ming, Xin'
'Budow, Simone'
'Eickmeier, Henning'
'Reuter, Hans'

_publ_section_title
;
 7-Fluorotubercidin: a halogenated derivative of a naturally occurring
 nucleoside antimetabolite
;
_journal_coeditor_code HJ3068
_journal_issue 5
_journal_name_full 'Acta Crystallographica Section C'
_journal_page_first o293
_journal_page_last o295
_journal_paper_doi 10.1107/S0108270108010160
_journal_volume 64
_journal_year 2008
_chemical_formula_iupac 'C11 H13 F N4 O4'
_chemical_formula_moiety 'C11 H13 F N4 O4'
_chemical_formula_sum 'C11 H13 F N4 O4'
_chemical_formula_weight 284.25
_chemical_name_systematic
;
4-amino-5-fluoro-7-(\b-D-ribofuranosyl)-7<i>H</i>-
pyrrolo[2,3-<i>d</i>]pyrimidine
;
_space_group_IT_number 19
_symmetry_cell_setting orthorhombic
_symmetry_space_group_name_Hall 'P 2ac 2ab'
_symmetry_space_group_name_H-M 'P 21 21 21'
_atom_sites_solution_hydrogens geom
_atom_sites_solution_primary direct
_atom_sites_solution_secondary difmap
_audit_creation_method SHELXL-97
_cell_angle_alpha 90.00
_cell_angle_beta 90.00
_cell_angle_gamma 90.00
_cell_formula_units_Z 4
_cell_length_a 4.9394(13)
_cell_length_b 14.6718(19)
_cell_length_c 16.8181(16)
_cell_measurement_reflns_used 52
_cell_measurement_temperature 293(2)
_cell_measurement_theta_max 22.35
_cell_measurement_theta_min 2.42
_cell_volume 1218.8(4)
_computing_cell_refinement XSCANS
_computing_data_collection 'XSCANS (Siemens, 1996)'
_computing_data_reduction 'SHELXTL (Sheldrick, 1997)'
_computing_molecular_graphics SHELXTL
_computing_publication_material 'SHELXTL and PLATON (Spek, 1999)'
_computing_structure_refinement SHELXTL
_computing_structure_solution SHELXTL
_diffrn_ambient_temperature 293(2)
_diffrn_measured_fraction_theta_full 0.999
_diffrn_measured_fraction_theta_max 0.999
_diffrn_measurement_device_type 'Bruker P4'
_diffrn_measurement_method 2\q/\w
_diffrn_radiation_monochromator graphite
_diffrn_radiation_source 'fine-focus sealed tube'
_diffrn_radiation_type MoK\a
_diffrn_radiation_wavelength 0.71073
_diffrn_reflns_av_R_equivalents 0.0248
_diffrn_reflns_av_sigmaI/netI 0.0355
_diffrn_reflns_limit_h_max 1
_diffrn_reflns_limit_h_min -6
_diffrn_reflns_limit_k_max 1
_diffrn_reflns_limit_k_min -18
_diffrn_reflns_limit_l_max 21
_diffrn_reflns_limit_l_min -1
_diffrn_reflns_number 2181
_diffrn_reflns_theta_full 26.99
_diffrn_reflns_theta_max 26.99
_diffrn_reflns_theta_min 1.84
_diffrn_standards_decay_% 0
_diffrn_standards_interval_count 97
_diffrn_standards_number 3
_exptl_absorpt_coefficient_mu 0.129
_exptl_absorpt_correction_type none
_exptl_crystal_colour colourless
_exptl_crystal_density_diffrn 1.549
_exptl_crystal_density_method 'not measured'
_exptl_crystal_description needle
_exptl_crystal_F_000 592
_exptl_crystal_size_max 0.5
_exptl_crystal_size_mid 0.3
_exptl_crystal_size_min 0.2
_refine_diff_density_max 0.221
_refine_diff_density_min -0.201
_refine_ls_abs_structure_details 'establisched by known chemical absolute configuration'
_refine_ls_extinction_coef 0.014(3)
_refine_ls_extinction_expression Fc^*^=kFc[1+0.001xFc^2^\l^3^/sin(2\q)]^-1/4^
_refine_ls_extinction_method 'SHELXTL (Sheldrick, 1997)'
_refine_ls_goodness_of_fit_ref 1.095
_refine_ls_hydrogen_treatment constr
_refine_ls_matrix_type full
_refine_ls_number_parameters 185
_refine_ls_number_reflns 1580
_refine_ls_number_restraints 0
_refine_ls_restrained_S_all 1.095
_refine_ls_R_factor_all 0.0435
_refine_ls_R_factor_gt 0.0387
_refine_ls_shift/su_max 0.000
_refine_ls_shift/su_mean 0.000
_refine_ls_structure_factor_coef Fsqd
_refine_ls_weighting_details 'calc w=1/[\s^2^(Fo^2^)+(0.0475P)^2^+0.4749P] where P=(Fo^2^+2Fc^2^)/3'
_refine_ls_weighting_scheme calc
_refine_ls_wR_factor_gt 0.1033
_refine_ls_wR_factor_ref 0.1069
_reflns_number_gt 1438
_reflns_number_total 1580
_reflns_threshold_expression I>2\s(I)
_cod_data_source_file hj3068.cif
_cod_data_source_block I
_cod_depositor_comments
;
The following automatic conversions were performed:
'_symmetry_cell_setting' value 'Orthorhombic' changed to 'orthorhombic'
according to '/home/saulius/struct/CIF-dictionaries/cif_core.dic'
dictionary named 'cif_core.dic' version 2.4.1 from
2010-06-29.

'_geom_bond_publ_flag' value 'N' changed to 'n' according to
'/home/saulius/struct/CIF-dictionaries/cif_core.dic' dictionary named
'cif_core.dic' version 2.4.1 from 2010-06-29 (31
time).

'_geom_bond_publ_flag' value 'Y' changed to 'y' according to
'/home/saulius/struct/CIF-dictionaries/cif_core.dic' dictionary named
'cif_core.dic' version 2.4.1 from 2010-06-29 (4
times).

'_geom_angle_publ_flag' value 'N' changed to 'n' according to
'/home/saulius/struct/CIF-dictionaries/cif_core.dic' dictionary named
'cif_core.dic' version 2.4.1 from 2010-06-29 (57
times).

'_geom_angle_publ_flag' value 'Y' changed to 'y' according to
'/home/saulius/struct/CIF-dictionaries/cif_core.dic' dictionary named
'cif_core.dic' version 2.4.1 from 2010-06-29 (3
times).

'_geom_torsion_publ_flag' value 'N' changed to 'n' according to
'/home/saulius/struct/CIF-dictionaries/cif_core.dic' dictionary named
'cif_core.dic' version 2.4.1 from 2010-06-29 (38
times).

'_geom_torsion_publ_flag' value 'Y' changed to 'y' according to
'/home/saulius/struct/CIF-dictionaries/cif_core.dic' dictionary named
'cif_core.dic' version 2.4.1 from 2010-06-29 (10 times).

Automatic conversion script
Id: cif_fix_enum 1527 2010-12-29 10:47:43Z saulius 

The following automatic conversions were performed:

'_symmetry_cell_setting' value 'Orthorhombic' changed to
'orthorhombic' according to
/home/saulius/struct/CIF-dictionaries/cif_core.dic dictionary named
'cif_core.dic' version 2.4.1 from 2010-06-29.

'_geom_bond_publ_flag'
value 'N' changed to 'n' according to
/home/saulius/struct/CIF-dictionaries/cif_core.dic dictionary named
'cif_core.dic' version 2.4.1 from 2010-06-29 (31
time).

'_geom_bond_publ_flag' value 'Y' changed to 'y' according to
/home/saulius/struct/CIF-dictionaries/cif_core.dic dictionary named
'cif_core.dic' version 2.4.1 from 2010-06-29 (4
times).

'_geom_angle_publ_flag' value 'N' changed to 'n' according
to /home/saulius/struct/CIF-dictionaries/cif_core.dic dictionary
named 'cif_core.dic' version 2.4.1 from 2010-06-29 (57
times).

'_geom_angle_publ_flag' value 'Y' changed to 'y' according
to /home/saulius/struct/CIF-dictionaries/cif_core.dic dictionary
named 'cif_core.dic' version 2.4.1 from 2010-06-29 (3
times).

'_geom_torsion_publ_flag' value 'N' changed to 'n' according
to /home/saulius/struct/CIF-dictionaries/cif_core.dic dictionary
named 'cif_core.dic' version 2.4.1 from 2010-06-29 (38
times).

'_geom_torsion_publ_flag' value 'Y' changed to 'y' according
to /home/saulius/struct/CIF-dictionaries/cif_core.dic dictionary
named 'cif_core.dic' version 2.4.1 from 2010-06-29 (10 times).

Automatic conversion script
Id: cif_fix_values 1715 2011-07-08 13:25:40Z adriana 
;
_cod_database_code 2016595
_cod_database_fobs_code 2016595

loop_
_symmetry_equiv_pos_as_xyz
'x, y, z'
'-x+1/2, -y, z+1/2'
'-x, y+1/2, -z+1/2'
'x+1/2, -y+1/2, -z'

loop_
_atom_site_type_symbol
_atom_site_label
_atom_site_fract_x
_atom_site_fract_y
_atom_site_fract_z
_atom_site_U_iso_or_equiv
_atom_site_adp_type
_atom_site_calc_flag
_atom_site_refinement_flags
_atom_site_occupancy
N N1 0.2075(6) 0.23532(15) 0.25078(14) 0.0352(6) Uani d . 1
C C2 0.1758(6) 0.14486(18) 0.25525(16) 0.0327(6) Uani d . 1
H H2 0.0488 0.1202 0.2205 0.039 Uiso calc R 1
N N3 0.2996(5) 0.08544(14) 0.30212(13) 0.0300(5) Uani d . 1
C C4 0.4782(6) 0.12533(17) 0.35141(14) 0.0260(5) Uani d . 1
C C5 0.5333(6) 0.21937(16) 0.35384(14) 0.0281(5) Uani d . 1
C C6 0.3855(6) 0.27452(17) 0.30116(15) 0.0302(6) Uani d . 1
N N6 0.4134(6) 0.36538(15) 0.29766(15) 0.0413(7) Uani d . 1
H H6A 0.3196 0.3964 0.2642 0.050 Uiso calc R 1
H H6B 0.5251 0.3926 0.3289 0.050 Uiso calc R 1
C C7 0.7356(6) 0.22930(17) 0.41226(16) 0.0310(6) Uani d . 1
F F7 0.8474(4) 0.31034(11) 0.43370(12) 0.0486(5) Uani d . 1
C C8 0.7976(6) 0.14735(17) 0.44374(17) 0.0326(6) Uani d . 1
H H8 0.9254 0.1362 0.4832 0.039 Uiso calc R 1
N N9 0.6354(5) 0.08245(14) 0.40646(13) 0.0285(5) Uani d . 1
C C1' 0.6578(6) -0.01487(16) 0.41729(15) 0.0262(5) Uani d . 1
H H1' 0.5292 -0.0455 0.3818 0.031 Uiso calc R 1
C C2' 0.9388(5) -0.05223(16) 0.40231(14) 0.0244(5) Uani d . 1
H H2'1 1.0740 -0.0100 0.4238 0.029 Uiso calc R 1
O O2' 0.9889(5) -0.06665(12) 0.32045(10) 0.0335(5) Uani d . 1
H H2' 1.0963 -0.0283 0.3043 0.050 Uiso calc R 1
C C3' 0.9395(6) -0.13988(16) 0.45067(15) 0.0288(6) Uani d . 1
H H3'1 1.1237 -0.1587 0.4648 0.035 Uiso calc R 1
O O3' 0.7967(5) -0.21047(12) 0.41137(12) 0.0408(5) Uani d . 1
H H3' 0.8474 -0.2137 0.3650 0.061 Uiso calc R 1
C C4' 0.7767(6) -0.11186(17) 0.52391(15) 0.0302(6) Uani d . 1
H H4' 0.6652 -0.1638 0.5404 0.036 Uiso calc R 1
O O4' 0.5963(4) -0.03845(13) 0.49768(11) 0.0339(5) Uani d . 1
C C5' 0.9376(7) -0.07980(19) 0.59485(16) 0.0366(6) Uani d . 1
H H5'1 0.8127 -0.0651 0.6375 0.044 Uiso calc R 1
H H5'2 1.0511 -0.1296 0.6130 0.044 Uiso calc R 1
O O5' 1.1047(5) -0.00242(14) 0.58021(13) 0.0400(5) Uani d . 1
H H5' 1.2411 -0.0184 0.5562 0.060 Uiso calc R 1

loop_
_atom_site_aniso_label
_atom_site_aniso_U_11
_atom_site_aniso_U_22
_atom_site_aniso_U_33
_atom_site_aniso_U_12
_atom_site_aniso_U_13
_atom_site_aniso_U_23
N1 0.0427(14) 0.0299(11) 0.0330(11) 0.0007(12) -0.0081(12) 0.0049(9)
C2 0.0344(15) 0.0313(12) 0.0325(12) -0.0051(13) -0.0074(13) 0.0026(10)
N3 0.0314(11) 0.0276(10) 0.0309(11) -0.0047(10) -0.0031(10) 0.0035(9)
C4 0.0271(12) 0.0243(11) 0.0265(11) 0.0006(11) 0.0032(11) 0.0024(9)
C5 0.0324(13) 0.0242(11) 0.0276(11) -0.0010(11) 0.0010(12) -0.0010(9)
C6 0.0365(14) 0.0246(11) 0.0294(12) 0.0007(11) 0.0010(13) 0.0012(10)
N6 0.0555(17) 0.0236(10) 0.0448(13) 0.0022(12) -0.0147(14) 0.0048(10)
C7 0.0321(14) 0.0243(11) 0.0366(14) 0.0009(11) -0.0072(13) -0.0045(10)
F7 0.0583(12) 0.0267(8) 0.0609(11) -0.0015(9) -0.0255(10) -0.0064(7)
C8 0.0343(14) 0.0274(12) 0.0362(13) 0.0054(12) -0.0099(13) -0.0037(10)
N9 0.0294(11) 0.0228(10) 0.0332(10) 0.0019(9) -0.0050(11) 0.0016(8)
C1' 0.0268(12) 0.0219(11) 0.0299(12) -0.0022(10) -0.0020(12) 0.0035(9)
C2' 0.0258(12) 0.0206(10) 0.0267(11) -0.0021(10) -0.0002(11) -0.0011(9)
O2' 0.0413(12) 0.0314(9) 0.0279(8) -0.0099(9) 0.0065(9) -0.0022(7)
C3' 0.0342(14) 0.0203(10) 0.0318(12) -0.0010(11) -0.0035(12) -0.0009(9)
O3' 0.0627(14) 0.0247(9) 0.0350(10) -0.0122(10) -0.0016(11) -0.0015(8)
C4' 0.0375(15) 0.0225(11) 0.0307(12) -0.0002(11) 0.0006(12) 0.0061(9)
O4' 0.0310(10) 0.0355(10) 0.0354(10) 0.0057(9) 0.0083(10) 0.0091(8)
C5' 0.0436(16) 0.0338(13) 0.0323(12) 0.0018(14) -0.0026(14) -0.0006(11)
O5' 0.0351(11) 0.0389(11) 0.0461(11) -0.0043(10) 0.0027(11) -0.0128(9)

loop_
_atom_type_symbol
_atom_type_description
_atom_type_scat_dispersion_real
_atom_type_scat_dispersion_imag
_atom_type_scat_source
C C 0.0033 0.0000 'International Tables Vol C Tables 4.2.6.8 and 6.1.1.4'
H H 0.0000 0.0000 'International Tables Vol C Tables 4.2.6.8 and 6.1.1.4'
N N 0.0061 0.0000 'International Tables Vol C Tables 4.2.6.8 and 6.1.1.4'
O O 0.0106 0.0000 'International Tables Vol C Tables 4.2.6.8 and 6.1.1.4'
F F 0.0171 0.0000 'International Tables Vol C Tables 4.2.6.8 and 6.1.1.4'

loop_
_geom_angle_atom_site_label_1
_geom_angle_atom_site_label_2
_geom_angle_atom_site_label_3
_geom_angle
_geom_angle_publ_flag
C2 N1 C6 117.6(2) n
N3 C2 N1 129.2(3) n
N3 C2 H2 115.4 n
N1 C2 H2 115.4 n
C2 N3 C4 112.5(2) n
N3 C4 N9 126.3(2) n
N3 C4 C5 124.9(2) n
N9 C4 C5 108.8(2) n
C6 C5 C4 116.5(2) n
C6 C5 C7 138.5(2) n
C4 C5 C7 105.0(2) n
N6 C6 N1 117.6(3) n
N6 C6 C5 123.1(3) n
N1 C6 C5 119.3(2) n
C6 N6 H6A 120.0 n
C6 N6 H6B 120.0 n
H6A N6 H6B 120.0 n
C8 C7 F7 125.7(2) y
C8 C7 C5 110.0(2) y
F7 C7 C5 124.3(2) y
C7 C8 N9 107.6(2) n
C7 C8 H8 126.2 n
N9 C8 H8 126.2 n
C4 N9 C8 108.5(2) n
C4 N9 C1' 125.9(2) n
C8 N9 C1' 125.1(2) n
O4' C1' N9 110.0(2) n
O4' C1' C2' 105.4(2) n
N9 C1' C2' 114.0(2) n
O4' C1' H1' 109.1 n
N9 C1' H1' 109.1 n
C2' C1' H1' 109.1 n
O2' C2' C1' 112.1(2) n
O2' C2' C3' 113.2(2) n
C1' C2' C3' 102.7(2) n
O2' C2' H2'1 109.6 n
C1' C2' H2'1 109.6 n
C3' C2' H2'1 109.6 n
C2' O2' H2' 109.5 n
O3' C3' C2' 111.6(2) n
O3' C3' C4' 108.1(2) n
C2' C3' C4' 101.7(2) n
O3' C3' H3'1 111.7 n
C2' C3' H3'1 111.7 n
C4' C3' H3'1 111.7 n
C3' O3' H3' 109.5 n
O4' C4' C5' 109.2(2) n
O4' C4' C3' 105.96(19) n
C5' C4' C3' 116.4(2) n
O4' C4' H4' 108.3 n
C5' C4' H4' 108.3 n
C3' C4' H4' 108.3 n
C1' O4' C4' 109.5(2) n
O5' C5' C4' 114.6(2) n
O5' C5' H5'1 108.6 n
C4' C5' H5'1 108.6 n
O5' C5' H5'2 108.6 n
C4' C5' H5'2 108.6 n
H5'1 C5' H5'2 107.6 n
C5' O5' H5' 109.5 n

loop_
_geom_bond_atom_site_label_1
_geom_bond_atom_site_label_2
_geom_bond_distance
_geom_bond_publ_flag
N1 C2 1.339(3) n
N1 C6 1.350(4) n
C2 N3 1.325(3) n
C2 H2 0.9300 n
N3 C4 1.345(4) n
C4 N9 1.362(3) n
C4 C5 1.407(3) n
C5 C6 1.405(4) n
C5 C7 1.409(4) y
C6 N6 1.341(3) n
N6 H6A 0.8600 n
N6 H6B 0.8600 n
C7 C8 1.349(4) y
C7 F7 1.360(3) y
C8 N9 1.394(4) n
C8 H8 0.9300 n
N9 C1' 1.444(3) y
C1' O4' 1.428(3) n
C1' C2' 1.513(4) n
C1' H1' 0.9800 n
C2' O2' 1.415(3) n
C2' C3' 1.522(3) n
C2' H2'1 0.9800 n
O2' H2' 0.8200 n
C3' O3' 1.417(3) n
C3' C4' 1.527(4) n
C3' H3'1 0.9800 n
O3' H3' 0.8200 n
C4' O4' 1.466(3) n
C4' C5' 1.509(4) n
C4' H4' 0.9800 n
C5' O5' 1.425(4) n
C5' H5'1 0.9700 n
C5' H5'2 0.9700 n
O5' H5' 0.8200 n

loop_
_geom_hbond_atom_site_label_D
_geom_hbond_atom_site_label_H
_geom_hbond_atom_site_label_A
_geom_hbond_site_symmetry_A
_geom_hbond_distance_DH
_geom_hbond_distance_HA
_geom_hbond_distance_DA
_geom_hbond_angle_DHA
N6 H6A O2' 3_655 0.86 2.15 2.982(3) 161.2
N6 H6B O5' 4_456 0.86 2.26 3.026(3) 149.0
O2' H2' N3 1_655 0.82 1.95 2.726(3) 158.1
O3' H3' N1 3_645 0.82 2.10 2.841(3) 149.4
O5' H5' O4' 1_655 0.82 2.03 2.846(3) 171.5

loop_
_geom_torsion_atom_site_label_1
_geom_torsion_atom_site_label_2
_geom_torsion_atom_site_label_3
_geom_torsion_atom_site_label_4
_geom_torsion
_geom_torsion_publ_flag
C6 N1 C2 N3 -1.3(5) n
N1 C2 N3 C4 0.7(5) n
C2 N3 C4 N9 179.8(3) n
C2 N3 C4 C5 -0.5(4) n
N3 C4 C5 C6 1.0(4) n
N9 C4 C5 C6 -179.3(2) n
N3 C4 C5 C7 -178.6(3) n
N9 C4 C5 C7 1.1(3) n
C2 N1 C6 N6 -178.8(3) y
C2 N1 C6 C5 1.7(4) n
C4 C5 C6 N6 178.9(3) y
C7 C5 C6 N6 -1.6(6) y
C4 C5 C6 N1 -1.6(4) n
C7 C5 C6 N1 177.8(3) n
C6 C5 C7 C8 -180.0(3) n
C4 C5 C7 C8 -0.5(3) n
C6 C5 C7 F7 0.7(6) y
C4 C5 C7 F7 -179.8(3) y
F7 C7 C8 N9 179.0(3) y
C5 C7 C8 N9 -0.3(3) n
N3 C4 N9 C8 178.4(3) n
C5 C4 N9 C8 -1.3(3) n
N3 C4 N9 C1' 6.0(4) n
C5 C4 N9 C1' -173.7(3) n
C7 C8 N9 C4 1.0(3) n
C7 C8 N9 C1' 173.4(3) n
C4 N9 C1' O4' -124.7(3) y
C8 N9 C1' O4' 64.2(4) y
C4 N9 C1' C2' 117.2(3) n
C8 N9 C1' C2' -54.0(4) n
O4' C1' C2' O2' 157.02(19) n
N9 C1' C2' O2' -82.2(3) n
O4' C1' C2' C3' 35.3(2) n
N9 C1' C2' C3' 156.0(2) n
O2' C2' C3' O3' -43.4(3) n
C1' C2' C3' O3' 77.6(3) n
O2' C2' C3' C4' -158.5(2) n
C1' C2' C3' C4' -37.4(2) n
O3' C3' C4' O4' -90.5(2) n
C2' C3' C4' O4' 27.0(3) n
O3' C3' C4' C5' 147.9(2) n
C2' C3' C4' C5' -94.6(3) n
N9 C1' O4' C4' -141.9(2) n
C2' C1' O4' C4' -18.5(3) n
C5' C4' O4' C1' 120.4(2) n
C3' C4' O4' C1' -5.6(3) n
O4' C4' C5' O5' -60.5(3) y
C3' C4' C5' O5' 59.3(3) y

loop_
_cod_related_entry_id
_cod_related_entry_database
_cod_related_entry_code
1 ChemSpider 9452569
